data_2215246
loop_
_publ_author_name
'Yan, Huai-Yi'
'Hu, Tai-Qiu'

_publ_section_title Diaquabis(2-oxidopyridinium-3-carboxylato-\k^2^<i>O</i>^2^,<i>O</i>^3^)cobalt(II)
_journal_coeditor_code PV2023
_journal_issue 9
_journal_name_full 'Acta Crystallographica Section E'
_journal_page_first m2326
_journal_page_last m2326
_journal_paper_doi 10.1107/S1600536807036896
_journal_volume 63
_journal_year 2007
_chemical_formula_iupac '[Co (C6 H4 N O3)2 (H2 O)2]'
_chemical_formula_moiety 'C12 H12 Co N2 O8'
_chemical_formula_sum 'C12 H12 Co N2 O8'
_chemical_formula_weight 371.17
_chemical_name_systematic
;
Diaquabis(2-oxidopyridinium-3-carboxylate)cobalt(II)
;
_space_group_IT_number 14
_symmetry_cell_setting monoclinic
_symmetry_space_group_name_Hall '-P 2ybc'
_symmetry_space_group_name_H-M 'P 1 21/c 1'
_atom_sites_solution_hydrogens geom
_atom_sites_solution_primary direct
_atom_sites_solution_secondary difmap
_audit_creation_method SHELXL97
_cell_angle_alpha 90.00
_cell_angle_beta 99.921(4)
_cell_angle_gamma 90.00
_cell_formula_units_Z 2
_cell_length_a 7.4216(19)
_cell_length_b 12.330(3)
_cell_length_c 7.550(2)
_cell_measurement_reflns_used 1158
_cell_measurement_temperature 298(2)
_cell_measurement_theta_max 26.683
_cell_measurement_theta_min 2.786
_cell_volume 680.6(3)
_computing_cell_refinement 'SAINT (Bruker, 1997)'
_computing_data_collection 'SMART (Bruker, 1997)'
_computing_data_reduction SAINT
_computing_molecular_graphics SHELXTL
_computing_publication_material SHELXTL
_computing_structure_refinement 'SHELXTL (Bruker, 2001)'
_computing_structure_solution 'SHELXS (Bruker, 2001)'
_diffrn_ambient_temperature 298(2)
_diffrn_measured_fraction_theta_full 0.999
_diffrn_measured_fraction_theta_max 0.999
_diffrn_measurement_device_type 'Bruker SMART APEX CCD'
_diffrn_measurement_method '\f and \w'
_diffrn_radiation_monochromator graphite
_diffrn_radiation_source 'fine-focus sealed tube'
_diffrn_radiation_type MoK\a
_diffrn_radiation_wavelength 0.71073
_diffrn_reflns_av_R_equivalents 0.0346
_diffrn_reflns_av_sigmaI/netI 0.0382
_diffrn_reflns_limit_h_max 9
_diffrn_reflns_limit_h_min -8
_diffrn_reflns_limit_k_max 8
_diffrn_reflns_limit_k_min -15
_diffrn_reflns_limit_l_max 8
_diffrn_reflns_limit_l_min -9
_diffrn_reflns_number 3627
_diffrn_reflns_theta_full 26.00
_diffrn_reflns_theta_max 26.00
_diffrn_reflns_theta_min 2.79
_exptl_absorpt_coefficient_mu 1.309
_exptl_absorpt_correction_T_max 0.9374
_exptl_absorpt_correction_T_min 0.7271
_exptl_absorpt_correction_type multi-scan
_exptl_absorpt_process_details '(SADABS; Sheldrick, 1996)'
_exptl_crystal_colour red
_exptl_crystal_density_diffrn 1.811
_exptl_crystal_density_method 'not measured'
_exptl_crystal_description prism
_exptl_crystal_F_000 378
_exptl_crystal_size_max 0.26
_exptl_crystal_size_mid 0.20
_exptl_crystal_size_min 0.05
_refine_diff_density_max 0.389
_refine_diff_density_min -0.295
_refine_ls_extinction_method none
_refine_ls_goodness_of_fit_ref 1.023
_refine_ls_hydrogen_treatment constr
_refine_ls_matrix_type full
_refine_ls_number_parameters 106
_refine_ls_number_reflns 1331
_refine_ls_number_restraints 0
_refine_ls_restrained_S_all 1.023
_refine_ls_R_factor_all 0.0408
_refine_ls_R_factor_gt 0.0335
_refine_ls_shift/su_max 0.000
_refine_ls_shift/su_mean 0.000
_refine_ls_structure_factor_coef Fsqd
_refine_ls_weighting_details 'calc w = 1/[\s^2^(Fo^2^)+(0.0376P)^2^+0.5342P] where P=(Fo^2^+2Fc^2^)/3'
_refine_ls_weighting_scheme calc
_refine_ls_wR_factor_gt 0.0796
_refine_ls_wR_factor_ref 0.0829
_reflns_number_gt 1151
_reflns_number_total 1331
_reflns_threshold_expression I>2\s(I)
_cod_data_source_file pv2023.cif
_cod_data_source_block I
_cod_depositor_comments
;
The following automatic conversions were performed:
'_geom_bond_publ_flag' value 'Y' changed to 'y' according to
'/home/saulius/struct/CIF-dictionaries/cif_core.dic' dictionary named
'cif_core.dic' version 2.4.1 from 2010-06-29 (3 times).

Automatic conversion script
Id: cif_fix_enum 1527 2010-12-29 10:47:43Z saulius 

The following automatic conversions were performed:

'_geom_bond_publ_flag' value 'Y' changed to 'y' according to
/home/saulius/struct/CIF-dictionaries/cif_core.dic dictionary named
'cif_core.dic' version 2.4.1 from 2010-06-29 (3 times).

Automatic conversion script
Id: cif_fix_values 1715 2011-07-08 13:25:40Z adriana 
;
_cod_original_sg_symbol_H-M 'P 21/c'
_cod_database_code 2215246
_cod_database_fobs_code 2215246

loop_
_symmetry_equiv_pos_as_xyz
'x, y, z'
'-x, y+1/2, -z+1/2'
'-x, -y, -z'
'x, -y-1/2, z-1/2'

loop_
_atom_site_type_symbol
_atom_site_label
_atom_site_fract_x
_atom_site_fract_y
_atom_site_fract_z
_atom_site_U_iso_or_equiv
_atom_site_adp_type
_atom_site_calc_flag
_atom_site_refinement_flags
_atom_site_occupancy
O O1 -0.0608(2) 0.84059(13) -0.0153(2) 0.0183(4) Uani d . 1
C C6 0.0373(3) 0.7569(2) 0.0071(3) 0.0153(5) Uani d . 1
Co Co1 0.0000 1.0000 0.0000 0.01392(16) Uani d S 1
O O3 0.2707(2) 0.95557(14) -0.0135(2) 0.0185(4) Uani d . 1
N N1 0.5220(3) 0.86194(17) 0.1087(3) 0.0195(5) Uani d . 1
H H1 0.5827 0.9211 0.1047 0.023 Uiso calc R 1
O O2 -0.0295(2) 0.66277(14) -0.0126(2) 0.0194(4) Uani d . 1
C C1 0.2408(3) 0.7664(2) 0.0610(3) 0.0158(5) Uani d . 1
C C5 0.3400(4) 0.6753(2) 0.1223(3) 0.0198(6) Uani d . 1
H H4 0.2783 0.6098 0.1246 0.024 Uiso calc R 1
O O4 0.0769(3) 0.99441(13) 0.2817(2) 0.0239(4) Uani d . 1
H H6 0.0545 1.0547 0.3380 0.036 Uiso d R 1
H H5 0.0372 0.9411 0.3444 0.036 Uiso d R 1
C C2 0.3378(3) 0.8659(2) 0.0496(3) 0.0157(5) Uani d . 1
C C3 0.6169(4) 0.7728(2) 0.1729(3) 0.0235(6) Uani d . 1
H H2 0.7427 0.7769 0.2115 0.028 Uiso calc R 1
C C4 0.5282(4) 0.6769(2) 0.1809(4) 0.0245(6) Uani d . 1
H H3 0.5913 0.6145 0.2241 0.029 Uiso calc R 1

loop_
_atom_site_aniso_label
_atom_site_aniso_U_11
_atom_site_aniso_U_22
_atom_site_aniso_U_33
_atom_site_aniso_U_12
_atom_site_aniso_U_13
_atom_site_aniso_U_23
O1 0.0140(9) 0.0112(9) 0.0291(10) 0.0005(7) 0.0023(7) -0.0004(7)
C6 0.0171(13) 0.0169(14) 0.0124(11) 0.0000(9) 0.0041(10) 0.0001(10)
Co1 0.0123(3) 0.0098(3) 0.0198(3) 0.00027(18) 0.00311(18) 0.00043(19)
O3 0.0146(9) 0.0132(9) 0.0285(10) 0.0006(7) 0.0055(7) 0.0025(8)
N1 0.0135(11) 0.0200(12) 0.0251(12) -0.0025(8) 0.0031(9) 0.0012(9)
O2 0.0194(10) 0.0111(10) 0.0269(10) -0.0022(7) 0.0020(8) -0.0005(7)
C1 0.0171(13) 0.0153(13) 0.0152(11) -0.0011(10) 0.0036(10) 0.0005(10)
C5 0.0203(14) 0.0191(14) 0.0209(13) -0.0001(10) 0.0056(11) 0.0030(10)
O4 0.0371(12) 0.0128(9) 0.0223(9) -0.0003(8) 0.0064(8) 0.0011(7)
C2 0.0138(13) 0.0191(14) 0.0148(12) -0.0004(10) 0.0041(10) -0.0015(10)
C3 0.0152(13) 0.0317(16) 0.0230(13) 0.0024(11) 0.0013(11) 0.0075(12)
C4 0.0207(15) 0.0230(15) 0.0294(14) 0.0081(11) 0.0033(11) 0.0101(11)

loop_
_atom_type_symbol
_atom_type_description
_atom_type_scat_dispersion_real
_atom_type_scat_dispersion_imag
_atom_type_scat_source
C C 0.0033 0.0016 'International Tables Vol C Tables 4.2.6.8 and 6.1.1.4'
H H 0.0000 0.0000 'International Tables Vol C Tables 4.2.6.8 and 6.1.1.4'
N N 0.0061 0.0033 'International Tables Vol C Tables 4.2.6.8 and 6.1.1.4'
O O 0.0106 0.0060 'International Tables Vol C Tables 4.2.6.8 and 6.1.1.4'
Co Co 0.3494 0.9721 'International Tables Vol C Tables 4.2.6.8 and 6.1.1.4'

loop_
_geom_angle_atom_site_label_1
_geom_angle_atom_site_label_2
_geom_angle_atom_site_label_3
_geom_angle_site_symmetry_1
_geom_angle_site_symmetry_3
_geom_angle
C6 O1 Co1 . . 132.40(16)
O1 C6 O2 . . 122.2(2)
O1 C6 C1 . . 120.3(2)
O2 C6 C1 . . 117.5(2)
O1 Co1 O1 3_575 . 180.0
O1 Co1 O3 3_575 3_575 87.10(7)
O1 Co1 O3 . 3_575 92.90(7)
O1 Co1 O3 3_575 . 92.90(7)
O1 Co1 O3 . . 87.10(7)
O3 Co1 O3 3_575 . 180.0
O1 Co1 O4 3_575 3_575 92.57(7)
O1 Co1 O4 . 3_575 87.43(7)
O3 Co1 O4 3_575 3_575 86.87(7)
O3 Co1 O4 . 3_575 93.13(7)
O1 Co1 O4 3_575 . 87.43(7)
O1 Co1 O4 . . 92.57(7)
O3 Co1 O4 3_575 . 93.13(7)
O3 Co1 O4 . . 86.87(7)
O4 Co1 O4 3_575 . 180.00(9)
C2 O3 Co1 . . 121.63(15)
C3 N1 C2 . . 125.3(2)
C3 N1 H1 . . 117.3
C2 N1 H1 . . 117.3
C5 C1 C2 . . 118.3(2)
C5 C1 C6 . . 118.8(2)
C2 C1 C6 . . 122.9(2)
C1 C5 C4 . . 123.0(2)
C1 C5 H4 . . 118.5
C4 C5 H4 . . 118.5
Co1 O4 H6 . . 114.6
Co1 O4 H5 . . 120.3
H6 O4 H5 . . 105.0
O3 C2 N1 . . 117.4(2)
O3 C2 C1 . . 126.8(2)
N1 C2 C1 . . 115.8(2)
N1 C3 C4 . . 119.8(2)
N1 C3 H2 . . 120.1
C4 C3 H2 . . 120.1
C3 C4 C5 . . 117.8(2)
C3 C4 H3 . . 121.1
C5 C4 H3 . . 121.1

loop_
_geom_bond_atom_site_label_1
_geom_bond_atom_site_label_2
_geom_bond_site_symmetry_2
_geom_bond_distance
_geom_bond_publ_flag
O1 C6 . 1.257(3) ?
O1 Co1 . 2.0155(17) y
C6 O2 . 1.261(3) ?
C6 C1 . 1.500(3) ?
Co1 O1 3_575 2.0155(17) ?
Co1 O3 3_575 2.1016(17) ?
Co1 O3 . 2.1016(17) y
Co1 O4 3_575 2.1065(19) ?
Co1 O4 . 2.1065(19) y
O3 C2 . 1.271(3) ?
N1 C3 . 1.350(3) ?
N1 C2 . 1.364(3) ?
N1 H1 . 0.8600 ?
C1 C5 . 1.379(3) ?
C1 C2 . 1.432(3) ?
C5 C4 . 1.390(4) ?
C5 H4 . 0.9300 ?
O4 H6 . 0.8862 ?
O4 H5 . 0.8893 ?
C3 C4 . 1.359(4) ?
C3 H2 . 0.9300 ?
C4 H3 . 0.9300 ?

loop_
_geom_hbond_atom_site_label_D
_geom_hbond_atom_site_label_H
_geom_hbond_atom_site_label_A
_geom_hbond_site_symmetry_A
_geom_hbond_distance_DH
_geom_hbond_distance_HA
_geom_hbond_distance_DA
_geom_hbond_angle_DHA
O4 H5 O2 4_576 0.89 1.80 2.686(2) 175.1
O4 H6 O2 2 0.89 1.91 2.772(2) 165.2
N1 H1 O3 3_675 0.86 2.06 2.886(3) 161.6
C3 H2 O1 1_655 0.93 2.56 3.100(3) 117.7
C3 H2 O2 4_676 0.93 2.56 3.318(3) 139.3

loop_
_geom_torsion_atom_site_label_1
_geom_torsion_atom_site_label_2
_geom_torsion_atom_site_label_3
_geom_torsion_atom_site_label_4
_geom_torsion_site_symmetry_1
_geom_torsion_site_symmetry_4
_geom_torsion
Co1 O1 C6 O2 . . -178.61(15)
Co1 O1 C6 C1 . . 2.1(3)
C6 O1 Co1 O1 . 3_575 9(13)
C6 O1 Co1 O3 . 3_575 -164.1(2)
C6 O1 Co1 O3 . . 15.9(2)
C6 O1 Co1 O4 . 3_575 109.2(2)
C6 O1 Co1 O4 . . -70.8(2)
O1 Co1 O3 C2 3_575 . 149.27(18)
O1 Co1 O3 C2 . . -30.73(18)
O3 Co1 O3 C2 3_575 . -2E1(9)
O4 Co1 O3 C2 3_575 . -117.99(18)
O4 Co1 O3 C2 . . 62.01(18)
O1 C6 C1 C5 . . 166.0(2)
O2 C6 C1 C5 . . -13.3(3)
O1 C6 C1 C2 . . -14.8(3)
O2 C6 C1 C2 . . 165.8(2)
C2 C1 C5 C4 . . 3.0(4)
C6 C1 C5 C4 . . -177.8(2)
Co1 O3 C2 N1 . . -151.59(17)
Co1 O3 C2 C1 . . 30.4(3)
C3 N1 C2 O3 . . -177.3(2)
C3 N1 C2 C1 . . 1.0(4)
C5 C1 C2 O3 . . 175.4(2)
C6 C1 C2 O3 . . -3.8(4)
C5 C1 C2 N1 . . -2.6(3)
C6 C1 C2 N1 . . 178.2(2)
C2 N1 C3 C4 . . 0.5(4)
N1 C3 C4 C5 . . -0.3(4)
C1 C5 C4 C3 . . -1.4(4)
